data_7124968
loop_
_publ_author_name
'Mosca, Lorenzo'
'\<Cejka, Jan'
'Dolensk\'y, Bohumil'
'Havl\'ik, Martin'
'Jakubek, Milan'
'Kapl\'anek, Robert'
'Kr\'al, Vladim\'ir'
'Anzenbacher, Pavel'

_publ_section_title
;
 Bowl-shaped Tr\"oger's bases and their recognition properties.
;
_journal_issue 70
_journal_name_full 'Chemical communications (Cambridge, England)'
_journal_page_first 10664
_journal_page_last 10667
_journal_paper_doi 10.1039/c6cc05923f
_journal_volume 52
_journal_year 2016
_chemical_formula_moiety 'C51 H41.00 N7 O2'
_chemical_formula_sum 'C51 H41 N7 O2'
_chemical_formula_weight 783.93
_space_group_IT_number 14
_space_group_name_Hall '-P 2ybc'
_space_group_name_H-M_alt 'P 1 21/c 1'
_symmetry_cell_setting monoclinic
_symmetry_space_group_name_H-M 'P 1 21/c 1'
_atom_sites_solution_hydrogens difmap
_atom_sites_solution_primary direct
_audit_update_record
;
2016-06-13 deposited with the CCDC.
2016-08-01 downloaded from the CCDC.
;
_cell_angle_alpha 90
_cell_angle_beta 92.101(16)
_cell_angle_gamma 90
_cell_formula_units_Z 4
_cell_length_a 11.998(6)
_cell_length_b 14.423(6)
_cell_length_c 21.871(9)
_cell_measurement_reflns_used 9865
_cell_measurement_temperature 180
_cell_measurement_theta_max 27
_cell_measurement_theta_min 2
_cell_volume 3782(3)
_computing_cell_refinement 'Apex2 (Bruker AXS, 2006)'
_computing_data_collection 'Apex2 (Bruker AXS, 2006)'
_computing_data_reduction 'Apex2 (Bruker AXS, 2006)'
_computing_molecular_graphics 'CAMERON (Watkin et al., 1996)'
_computing_publication_material 'CRYSTALS (Betteridge et al., 2003)'
_computing_structure_refinement 'CRYSTALS (Betteridge et al., 2003)'
_computing_structure_solution 'SIR92 (Altomare et al., 1994)'
_diffrn_ambient_temperature 180
_diffrn_measured_fraction_theta_full 0.998
_diffrn_measured_fraction_theta_max 0.998
_diffrn_measurement_device Area
_diffrn_measurement_device_type 'Bruker Kappa Apex2'
_diffrn_measurement_method \w
_diffrn_radiation_monochromator graphite
_diffrn_radiation_type 'Mo K\a'
_diffrn_radiation_wavelength 0.71073
_diffrn_reflns_av_R_equivalents 0.108
_diffrn_reflns_limit_h_max 14
_diffrn_reflns_limit_h_min -14
_diffrn_reflns_limit_k_max 17
_diffrn_reflns_limit_k_min 0
_diffrn_reflns_limit_l_max 26
_diffrn_reflns_limit_l_min 0
_diffrn_reflns_number 54809
_diffrn_reflns_theta_full 25.349
_diffrn_reflns_theta_max 25.349
_diffrn_reflns_theta_min 1.864
_diffrn_standards_number 0
_exptl_absorpt_coefficient_mu 0.086
_exptl_absorpt_correction_T_max 0.99
_exptl_absorpt_correction_T_min 0.87
_exptl_absorpt_correction_type multi-scan
_exptl_absorpt_process_details 'SADABS (Siemens, 1996)'
_exptl_crystal_colour green
_exptl_crystal_density_diffrn 1.377
_exptl_crystal_density_method 'not measured'
_exptl_crystal_description plate
_exptl_crystal_F_000 1647.990
_exptl_crystal_size_max 0.272
_exptl_crystal_size_mid 0.168
_exptl_crystal_size_min 0.111
_refine_diff_density_max 1.56
_refine_diff_density_min -1.06
_refine_ls_extinction_method None
_refine_ls_goodness_of_fit_ref 1.0686
_refine_ls_hydrogen_treatment constr
_refine_ls_matrix_type full
_refine_ls_number_parameters 541
_refine_ls_number_reflns 6925
_refine_ls_number_restraints 59
_refine_ls_R_factor_all 0.1721
_refine_ls_R_factor_gt 0.1093
_refine_ls_shift/su_max 0.0001101
_refine_ls_shift/su_mean 0.0000156
_refine_ls_structure_factor_coef Fsqd
_refine_ls_weighting_details
;
 Method, part 1, Chebychev polynomial, (Watkin, 1994, Prince, 1982) 
 [weight] = 1.0/[A~0~*T~0~(x)+A~1~*T~1~(x) ... +A~n-1~]*T~n-1~(x)] 
 where A~i~ are the Chebychev coefficients listed below and x= Fcalc/Fmax 
 Method = Robust Weighting (Prince, 1982) 
 W = [weight] * [1-(deltaF/6*sigmaF)^2^]^2^ 
 A~i~ are: 
 8.86 11.7 3.51 
;
_refine_ls_weighting_scheme calc
_refine_ls_wR_factor_all 0.3448
_refine_ls_wR_factor_gt 0.2715
_refine_ls_wR_factor_ref 0.3448
_reflns_limit_h_max 14
_reflns_limit_h_min -14
_reflns_limit_k_max 17
_reflns_limit_k_min 0
_reflns_limit_l_max 26
_reflns_limit_l_min 0
_reflns_number_gt 4025
_reflns_number_total 6930
_reflns_threshold_expression I>2.0\s(I)
_oxford_diffrn_Wilson_B_factor 1.74
_oxford_diffrn_Wilson_scale 86.88
_oxford_refine_ls_r_factor_ref 0.1721
_oxford_refine_ls_scale 0.11894(12)
_oxford_reflns_number_all 6925
_oxford_reflns_threshold_expression_ref I>-3.0\s(I)
_cod_data_source_file c6cc05923f2.cif
_cod_data_source_block calix-1_C6H5NO2
_cod_original_cell_volume 3782.1(15)
_cod_original_sg_symbol_H-M 'P 1 21/c 1 '
_cod_original_formula_sum 'C51 H41.00 N7 O2'
_cod_database_code 7124968

loop_
_symmetry_equiv_pos_as_xyz
x,y,z
-x,-y,-z
-x,y+1/2,-z+1/2
x,-y+1/2,z+1/2

loop_
_atom_site_label
_atom_site_type_symbol
_atom_site_fract_x
_atom_site_fract_y
_atom_site_fract_z
_atom_site_U_iso_or_equiv
_atom_site_occupancy
_atom_site_adp_type
_atom_site_refinement_flags_posn
C10 C 0.3050(4) 0.6272(3) 0.5323(2) 0.0177 1.0000 Uani .
N11 N 0.2410(4) 0.5930(3) 0.4803(2) 0.0219 1.0000 Uani .
C12 C 0.2030(5) 0.6669(4) 0.4375(2) 0.0244 1.0000 Uani .
C13 C 0.1017(5) 0.7205(4) 0.4606(3) 0.0247 1.0000 Uani .
C14 C 0.0685(5) 0.8043(5) 0.4316(3) 0.0284 1.0000 Uani .
C15 C 0.1173(6) 0.8369(5) 0.3773(3) 0.0393 1.0000 Uani .
C16 C 0.0848(7) 0.9188(6) 0.3509(4) 0.0508 1.0000 Uani .
C17 C 0.0009(8) 0.9740(6) 0.3779(4) 0.0629 1.0000 Uani .
C18 C -0.0484(7) 0.9453(6) 0.4303(4) 0.0535 1.0000 Uani .
C19 C -0.0165(6) 0.8595(5) 0.4587(3) 0.0372 1.0000 Uani .
C20 C -0.0648(5) 0.8297(5) 0.5127(3) 0.0364 1.0000 Uani .
C21 C -0.0357(5) 0.7462(5) 0.5382(3) 0.0315 1.0000 Uani .
C22 C 0.0481(4) 0.6898(4) 0.5117(3) 0.0237 1.0000 Uani .
C23 C 0.1340(5) 0.6115(4) 0.5987(3) 0.0258 1.0000 Uani .
C24 C 0.1397(5) 0.5450(4) 0.4997(3) 0.0281 1.0000 Uani .
C25 C 0.2560(5) 0.6357(4) 0.5894(3) 0.0199 1.0000 Uani .
C40 C 0.4815(4) 0.6780(3) 0.5751(2) 0.0179 1.0000 Uani .
N41 N 0.6010(4) 0.6968(3) 0.5705(2) 0.0184 1.0000 Uani .
C42 C 0.6267(5) 0.7960(4) 0.5619(2) 0.0220 1.0000 Uani .
C43 C 0.6143(4) 0.8281(4) 0.4963(2) 0.0184 1.0000 Uani .
C44 C 0.6301(4) 0.9238(4) 0.4805(3) 0.0213 1.0000 Uani .
C45 C 0.6624(5) 0.9908(4) 0.5254(3) 0.0240 1.0000 Uani .
C46 C 0.6815(5) 1.0801(4) 0.5084(3) 0.0359 1.0000 Uani .
C47 C 0.6704(6) 1.1077(4) 0.4474(3) 0.0362 1.0000 Uani .
C48 C 0.6366(5) 1.0473(4) 0.4039(3) 0.0325 1.0000 Uani .
C49 C 0.6138(5) 0.9524(4) 0.4192(3) 0.0250 1.0000 Uani .
C50 C 0.5791(6) 0.8871(4) 0.3747(3) 0.0327 1.0000 Uani .
C51 C 0.5640(5) 0.7969(4) 0.3898(3) 0.0297 1.0000 Uani .
C52 C 0.5870(5) 0.7662(4) 0.4502(3) 0.0217 1.0000 Uani .
N53 N 0.5859(4) 0.6679(3) 0.4615(2) 0.0216 1.0000 Uani .
C54 C 0.4734(5) 0.6300(4) 0.4639(2) 0.0227 1.0000 Uani .
C55 C 0.6471(5) 0.6462(4) 0.5192(3) 0.0242 1.0000 Uani .
C56 C 0.4184(5) 0.6473(4) 0.5248(2) 0.0192 1.0000 Uani .
C70 C 0.3244(5) 0.6636(3) 0.6403(3) 0.0201 1.0000 Uani .
N71 N 0.2765(4) 0.6584(3) 0.6996(2) 0.0210 1.0000 Uani .
C72 C 0.2088(5) 0.7391(4) 0.7172(2) 0.0222 1.0000 Uani .
C73 C 0.2768(5) 0.8156(4) 0.7494(2) 0.0249 1.0000 Uani .
C74 C 0.2226(5) 0.8953(4) 0.7719(3) 0.0214 1.0000 Uani .
C75 C 0.1046(5) 0.9063(4) 0.7690(3) 0.0273 1.0000 Uani .
C76 C 0.0534(6) 0.9823(5) 0.7945(3) 0.0393 1.0000 Uani .
C77 C 0.1189(6) 1.0493(5) 0.8246(4) 0.0413 1.0000 Uani .
C78 C 0.2322(6) 1.0420(4) 0.8271(3) 0.0332 1.0000 Uani .
C79 C 0.2877(5) 0.9661(4) 0.8015(3) 0.0253 1.0000 Uani .
C80 C 0.4054(5) 0.9566(4) 0.8045(3) 0.0269 1.0000 Uani .
C81 C 0.4557(5) 0.8803(4) 0.7821(3) 0.0246 1.0000 Uani .
C82 C 0.3904(5) 0.8060(4) 0.7569(2) 0.0220 1.0000 Uani .
N83 N 0.4463(4) 0.7203(3) 0.7449(2) 0.0210 1.0000 Uani .
C84 C 0.5080(4) 0.7179(4) 0.6879(3) 0.0217 1.0000 Uani .
C85 C 0.3649(5) 0.6450(4) 0.7458(3) 0.0221 1.0000 Uani .
C86 C 0.4362(4) 0.6873(4) 0.6333(2) 0.0174 1.0000 Uani .
N6 N 0.0719(4) 0.6024(3) 0.5395(2) 0.0258 1.0000 Uani .
H121 H 0.2640 0.7099 0.4323 0.0289 1.0000 Uiso R
H122 H 0.1835 0.6381 0.3981 0.0290 1.0000 Uiso R
H151 H 0.1724 0.8018 0.3595 0.0481 1.0000 Uiso R
H161 H 0.1170 0.9389 0.3149 0.0602 1.0000 Uiso R
H171 H -0.0201 1.0295 0.3601 0.0761 1.0000 Uiso R
H181 H -0.1021 0.9819 0.4476 0.0638 1.0000 Uiso R
H201 H -0.1178 0.8668 0.5310 0.0439 1.0000 Uiso R
H211 H -0.0703 0.7256 0.5729 0.0369 1.0000 Uiso R
H232 H 0.1006 0.6605 0.6229 0.0298 1.0000 Uiso R
H231 H 0.1294 0.5535 0.6212 0.0298 1.0000 Uiso R
H241 H 0.1604 0.4880 0.5210 0.0339 1.0000 Uiso R
H242 H 0.0945 0.5312 0.4636 0.0340 1.0000 Uiso R
H421 H 0.7042 0.8050 0.5754 0.0262 1.0000 Uiso R
H422 H 0.5788 0.8329 0.5872 0.0259 1.0000 Uiso R
H451 H 0.6704 0.9735 0.5660 0.0279 1.0000 Uiso R
H461 H 0.7023 1.1234 0.5386 0.0433 1.0000 Uiso R
H471 H 0.6880 1.1684 0.4373 0.0432 1.0000 Uiso R
H481 H 0.6273 1.0667 0.3629 0.0388 1.0000 Uiso R
H501 H 0.5670 0.9057 0.3342 0.0389 1.0000 Uiso R
H511 H 0.5396 0.7545 0.3601 0.0362 1.0000 Uiso R
H541 H 0.4275 0.6583 0.4315 0.0268 1.0000 Uiso R
H542 H 0.4765 0.5633 0.4567 0.0273 1.0000 Uiso R
H551 H 0.7246 0.6633 0.5159 0.0281 1.0000 Uiso R
H552 H 0.6411 0.5802 0.5271 0.0282 1.0000 Uiso R
H721 H 0.1508 0.7178 0.7446 0.0269 1.0000 Uiso R
H722 H 0.1721 0.7643 0.6799 0.0272 1.0000 Uiso R
H751 H 0.0604 0.8617 0.7496 0.0320 1.0000 Uiso R
H761 H -0.0233 0.9883 0.7913 0.0469 1.0000 Uiso R
H771 H 0.0844 1.0993 0.8432 0.0488 1.0000 Uiso R
H781 H 0.2748 1.0885 0.8461 0.0393 1.0000 Uiso R
H801 H 0.4493 1.0035 0.8220 0.0321 1.0000 Uiso R
H811 H 0.5334 0.8765 0.7834 0.0289 1.0000 Uiso R
H841 H 0.5336 0.7800 0.6798 0.0260 1.0000 Uiso R
H842 H 0.5708 0.6768 0.6927 0.0257 1.0000 Uiso R
H851 H 0.3318 0.6418 0.7856 0.0257 1.0000 Uiso R
H852 H 0.4020 0.5877 0.7374 0.0258 1.0000 Uiso R
N1 N 0.7831(7) 0.6301(9) 0.1967(5) 0.0919 1.0000 Uani D
O2 O 0.8433(9) 0.6665(11) 0.1589(5) 0.1515 1.0000 Uani .
O3 O 0.7114(11) 0.5624(9) 0.1820(5) 0.1334 1.0000 Uani .
C4 C 0.7915(7) 0.6550(8) 0.2570(5) 0.0727 1.0000 Uani D
C5 C 0.7599(6) 0.5943(7) 0.3026(4) 0.0634 1.0000 Uani D
C6 C 0.7666(6) 0.6198(6) 0.3622(4) 0.0599 1.0000 Uani D
C7 C 0.8162(6) 0.7032(7) 0.3772(5) 0.0786 1.0000 Uani D
C8 C 0.8471(7) 0.7660(9) 0.3317(6) 0.0907 1.0000 Uani D
C9 C 0.8367(7) 0.7414(8) 0.2707(6) 0.0838 1.0000 Uani D
H51 H 0.7325 0.5345 0.2923 0.0760 1.0000 Uiso R
H61 H 0.7381 0.5832 0.3921 0.0721 1.0000 Uiso R
H71 H 0.8297 0.7166 0.4185 0.0952 1.0000 Uiso R
H81 H 0.8746 0.8249 0.3433 0.1091 1.0000 Uiso R
H91 H 0.8595 0.7814 0.2397 0.1012 1.0000 Uiso R

loop_
_atom_site_aniso_label
_atom_site_aniso_U_11
_atom_site_aniso_U_22
_atom_site_aniso_U_33
_atom_site_aniso_U_23
_atom_site_aniso_U_13
_atom_site_aniso_U_12
C10 0.015(3) 0.012(2) 0.026(3) -0.002(2) -0.004(2) -0.0077(19)
N11 0.025(2) 0.019(2) 0.021(2) -0.0059(18) 0.0000(19) -0.0037(19)
C12 0.023(3) 0.032(3) 0.017(3) -0.006(2) -0.001(2) -0.007(2)
C13 0.017(3) 0.032(3) 0.024(3) -0.004(2) -0.006(2) 0.001(2)
C14 0.020(3) 0.038(3) 0.027(3) -0.001(3) -0.006(2) 0.004(2)
C15 0.042(4) 0.049(4) 0.026(3) 0.002(3) -0.003(3) 0.015(3)
C16 0.050(5) 0.063(5) 0.040(4) 0.014(4) 0.000(3) 0.008(4)
C17 0.080(6) 0.052(5) 0.056(5) 0.021(4) -0.002(5) 0.023(5)
C18 0.058(5) 0.055(5) 0.048(4) 0.005(4) 0.003(4) 0.028(4)
C19 0.038(4) 0.042(4) 0.030(3) 0.003(3) -0.009(3) 0.010(3)
C20 0.027(3) 0.048(4) 0.035(3) -0.003(3) 0.004(3) 0.011(3)
C21 0.025(3) 0.044(4) 0.025(3) -0.003(3) -0.002(2) -0.003(3)
C22 0.016(3) 0.030(3) 0.024(3) -0.008(2) -0.003(2) -0.005(2)
C23 0.024(3) 0.023(3) 0.031(3) -0.002(2) -0.001(2) -0.007(2)
C24 0.026(3) 0.024(3) 0.034(3) -0.006(2) -0.002(3) -0.008(2)
C25 0.022(3) 0.013(2) 0.024(3) 0.004(2) -0.003(2) 0.000(2)
C40 0.018(3) 0.010(2) 0.025(3) 0.002(2) -0.003(2) 0.002(2)
N41 0.016(2) 0.017(2) 0.023(2) 0.0014(18) 0.0012(18) -0.0018(17)
C42 0.021(3) 0.022(3) 0.023(3) 0.001(2) 0.002(2) 0.000(2)
C43 0.017(3) 0.019(3) 0.018(3) 0.003(2) -0.002(2) 0.005(2)
C44 0.017(3) 0.021(3) 0.026(3) 0.002(2) 0.000(2) 0.000(2)
C45 0.024(3) 0.020(3) 0.028(3) 0.005(2) 0.001(2) 0.000(2)
C46 0.028(3) 0.022(3) 0.057(4) -0.004(3) 0.003(3) -0.004(3)
C47 0.037(4) 0.019(3) 0.052(4) 0.013(3) -0.004(3) -0.007(3)
C48 0.027(3) 0.026(3) 0.044(4) 0.015(3) -0.005(3) 0.006(2)
C49 0.021(3) 0.023(3) 0.031(3) 0.004(2) 0.008(2) 0.004(2)
C50 0.042(4) 0.030(3) 0.025(3) 0.010(3) -0.012(3) -0.001(3)
C51 0.036(3) 0.027(3) 0.026(3) -0.002(2) -0.005(3) -0.002(3)
C52 0.022(3) 0.019(3) 0.025(3) -0.003(2) 0.003(2) -0.004(2)
N53 0.025(2) 0.015(2) 0.025(2) -0.0021(18) 0.0016(19) -0.0011(18)
C54 0.033(3) 0.019(3) 0.017(3) -0.004(2) 0.003(2) -0.004(2)
C55 0.028(3) 0.019(3) 0.026(3) 0.004(2) -0.001(2) 0.000(2)
C56 0.025(3) 0.014(2) 0.019(3) 0.001(2) 0.003(2) 0.004(2)
C70 0.025(3) 0.011(2) 0.024(3) 0.003(2) -0.001(2) 0.003(2)
N71 0.023(2) 0.018(2) 0.022(2) 0.0013(18) -0.0015(19) -0.0016(18)
C72 0.016(3) 0.032(3) 0.018(3) -0.001(2) 0.000(2) -0.003(2)
C73 0.029(3) 0.031(3) 0.014(3) 0.005(2) 0.000(2) 0.001(2)
C74 0.022(3) 0.021(3) 0.021(3) 0.003(2) 0.002(2) -0.001(2)
C75 0.026(3) 0.032(3) 0.025(3) -0.004(2) 0.003(2) -0.001(2)
C76 0.025(3) 0.043(4) 0.049(4) -0.009(3) 0.006(3) 0.004(3)
C77 0.035(4) 0.029(3) 0.061(5) -0.010(3) 0.020(3) 0.007(3)
C78 0.039(4) 0.024(3) 0.038(4) -0.009(3) 0.015(3) -0.005(3)
C79 0.024(3) 0.027(3) 0.025(3) 0.004(2) 0.004(2) -0.002(2)
C80 0.026(3) 0.024(3) 0.032(3) 0.004(2) 0.002(2) -0.008(2)
C81 0.018(3) 0.031(3) 0.025(3) 0.004(2) -0.005(2) -0.008(2)
C82 0.021(3) 0.028(3) 0.018(3) 0.007(2) 0.005(2) 0.006(2)
N83 0.019(2) 0.025(2) 0.019(2) 0.0038(18) 0.0000(18) -0.0013(19)
C84 0.014(2) 0.023(3) 0.028(3) 0.002(2) -0.001(2) 0.003(2)
C85 0.026(3) 0.020(3) 0.021(3) 0.006(2) -0.002(2) -0.003(2)
C86 0.014(2) 0.020(3) 0.018(3) 0.001(2) -0.001(2) 0.004(2)
N6 0.028(3) 0.024(2) 0.025(3) -0.003(2) -0.007(2) -0.010(2)
N1 0.084(6) 0.120(7) 0.072(5) 0.019(5) 0.002(5) 0.032(5)
O2 0.117(8) 0.260(16) 0.079(6) 0.055(8) 0.029(6) 0.000(9)
O3 0.152(9) 0.155(10) 0.091(7) -0.025(7) -0.023(6) -0.018(9)
C4 0.060(4) 0.085(5) 0.073(4) 0.008(4) 0.001(4) 0.011(4)
C5 0.053(4) 0.070(5) 0.067(4) 0.007(4) 0.003(4) 0.017(4)
C6 0.054(4) 0.069(5) 0.056(4) -0.005(4) -0.002(4) 0.027(4)
C7 0.059(5) 0.101(6) 0.075(5) 0.003(5) 0.004(4) -0.008(4)
C8 0.074(5) 0.099(6) 0.099(6) 0.006(5) 0.003(5) -0.002(5)
C9 0.075(5) 0.077(5) 0.100(6) 0.024(5) 0.006(5) 0.003(4)

loop_
_atom_type_symbol
_atom_type_scat_dispersion_real
_atom_type_scat_dispersion_imag
_atom_type_scat_Cromer_Mann_a1
_atom_type_scat_Cromer_Mann_b1
_atom_type_scat_Cromer_Mann_a2
_atom_type_scat_Cromer_Mann_b2
_atom_type_scat_Cromer_Mann_a3
_atom_type_scat_Cromer_Mann_b3
_atom_type_scat_Cromer_Mann_a4
_atom_type_scat_Cromer_Mann_b4
_atom_type_scat_Cromer_Mann_c
_atom_type_scat_source
C 0.0033 0.0016 2.3100 20.8439 1.0200 10.2075 1.5886 0.5687 0.8650 51.6512 0.2156 'International Tables Vol C 4.2.6.8 and 6.1.1.4'
H 0.0000 0.0000 0.4930 10.5109 0.3229 26.1257 0.1402 3.1424 0.0408 57.7998 0.0030 'International Tables Vol C 4.2.6.8 and 6.1.1.4'
N 0.0061 0.0033 12.2126 0.0057 3.1322 9.8933 2.0125 28.9975 1.1663 0.5826 -11.5290 'International Tables Vol C 4.2.6.8 and 6.1.1.4'
O 0.0106 0.0060 3.0485 13.2771 2.2868 5.7011 1.5463 0.3239 0.8670 32.9089 0.2508 'International Tables Vol C 4.2.6.8 and 6.1.1.4'

loop_
_geom_angle_atom_site_label_1
_geom_angle_atom_site_label_2
_geom_angle_atom_site_label_3
_geom_angle
_geom_angle_publ_flag
N11 C10 C25 120.4(5) yes
N11 C10 C56 118.0(5) yes
C25 C10 C56 121.6(5) yes
C10 N11 C12 113.4(4) yes
C10 N11 C24 110.8(4) yes
C12 N11 C24 106.4(4) yes
N11 C12 C13 112.5(5) yes
N11 C12 H121 108.5 no
C13 C12 H121 108.9 no
N11 C12 H122 108.1 no
C13 C12 H122 109.6 no
H121 C12 H122 109.1 no
C12 C13 C14 119.6(5) yes
C12 C13 C22 120.0(5) yes
C14 C13 C22 120.3(5) yes
C13 C14 C15 122.5(6) yes
C13 C14 C19 118.7(6) yes
C15 C14 C19 118.8(6) yes
C14 C15 C16 121.2(7) yes
C14 C15 H151 119.4 no
C16 C15 H151 119.4 no
C15 C16 C17 120.1(7) yes
C15 C16 H161 120.2 no
C17 C16 H161 119.6 no
C16 C17 C18 120.6(7) yes
C16 C17 H171 119.7 no
C18 C17 H171 119.7 no
C17 C18 C19 120.4(7) yes
C17 C18 H181 119.9 no
C19 C18 H181 119.7 no
C14 C19 C18 118.8(7) yes
C14 C19 C20 119.9(6) yes
C18 C19 C20 121.2(7) yes
C19 C20 C21 120.4(6) yes
C19 C20 H201 119.7 no
C21 C20 H201 119.9 no
C20 C21 C22 120.6(6) yes
C20 C21 H211 120.1 no
C22 C21 H211 119.4 no
C21 C22 C13 119.9(6) yes
C21 C22 N6 117.6(5) yes
C13 C22 N6 122.5(5) yes
C25 C23 N6 111.1(5) yes
C25 C23 H232 108.7 no
N6 C23 H232 109.6 no
C25 C23 H231 109.6 no
N6 C23 H231 109.4 no
H232 C23 H231 108.4 no
N11 C24 N6 112.8(5) yes
N11 C24 H241 109.6 no
N6 C24 H241 109.3 no
N11 C24 H242 107.8 no
N6 C24 H242 107.2 no
H241 C24 H242 110.2 no
C23 C25 C10 122.2(5) yes
C23 C25 C70 119.4(5) yes
C10 C25 C70 118.3(5) yes
N41 C40 C56 120.7(5) yes
N41 C40 C86 117.2(4) yes
C56 C40 C86 122.0(5) yes
C40 N41 C42 113.4(4) yes
C40 N41 C55 111.0(4) yes
C42 N41 C55 107.4(4) yes
N41 C42 C43 113.8(4) yes
N41 C42 H421 106.9 no
C43 C42 H421 107.8 no
N41 C42 H422 109.2 no
C43 C42 H422 109.4 no
H421 C42 H422 109.6 no
C42 C43 C44 120.9(5) yes
C42 C43 C52 120.7(5) yes
C44 C43 C52 118.4(5) yes
C43 C44 C45 121.5(5) yes
C43 C44 C49 119.7(5) yes
C45 C44 C49 118.9(5) yes
C44 C45 C46 120.0(6) yes
C44 C45 H451 119.8 no
C46 C45 H451 120.2 no
C45 C46 C47 121.3(6) yes
C45 C46 H461 118.8 no
C47 C46 H461 119.9 no
C46 C47 C48 120.6(6) yes
C46 C47 H471 118.8 no
C48 C47 H471 120.5 no
C47 C48 C49 120.5(6) yes
C47 C48 H481 120.3 no
C49 C48 H481 119.1 no
C48 C49 C44 118.6(6) yes
C48 C49 C50 122.0(6) yes
C44 C49 C50 119.3(5) yes
C49 C50 C51 120.8(6) yes
C49 C50 H501 119.8 no
C51 C50 H501 119.4 no
C50 C51 C52 120.4(6) yes
C50 C51 H511 120.0 no
C52 C51 H511 119.6 no
C51 C52 C43 121.0(5) yes
C51 C52 N53 117.9(5) yes
C43 C52 N53 121.1(5) yes
C52 N53 C54 112.9(5) yes
C52 N53 C55 110.5(4) yes
C54 N53 C55 108.9(4) yes
N53 C54 C56 113.6(4) yes
N53 C54 H541 108.5 no
C56 C54 H541 108.5 no
N53 C54 H542 108.8 no
C56 C54 H542 108.7 no
H541 C54 H542 108.6 no
N53 C55 N41 111.2(4) yes
N53 C55 H551 109.6 no
N41 C55 H551 108.6 no
N53 C55 H552 108.9 no
N41 C55 H552 108.6 no
H551 C55 H552 109.9 no
C54 C56 C10 121.2(5) yes
C54 C56 C40 120.2(5) yes
C10 C56 C40 118.4(5) yes
C25 C70 N71 117.1(5) yes
C25 C70 C86 120.9(5) yes
N71 C70 C86 121.8(5) yes
C70 N71 C72 115.8(4) yes
C70 N71 C85 109.2(4) yes
C72 N71 C85 108.6(4) yes
N71 C72 C73 113.5(4) yes
N71 C72 H721 108.7 no
C73 C72 H721 108.8 no
N71 C72 H722 107.9 no
C73 C72 H722 109.3 no
H721 C72 H722 108.4 no
C72 C73 C74 120.1(5) yes
C72 C73 C82 119.6(5) yes
C74 C73 C82 120.3(5) yes
C73 C74 C75 122.8(5) yes
C73 C74 C79 119.2(5) yes
C75 C74 C79 117.9(5) yes
C74 C75 C76 121.7(6) yes
C74 C75 H751 119.6 no
C76 C75 H751 118.7 no
C75 C76 C77 119.3(6) yes
C75 C76 H761 119.9 no
C77 C76 H761 120.8 no
C76 C77 C78 120.6(6) yes
C76 C77 H771 119.4 no
C78 C77 H771 120.0 no
C77 C78 C79 122.0(6) yes
C77 C78 H781 119.5 no
C79 C78 H781 118.5 no
C74 C79 C78 118.5(6) yes
C74 C79 C80 118.7(5) yes
C78 C79 C80 122.8(6) yes
C79 C80 C81 121.2(5) yes
C79 C80 H801 119.8 no
C81 C80 H801 119.0 no
C80 C81 C82 120.3(5) yes
C80 C81 H811 119.7 no
C82 C81 H811 120.0 no
C81 C82 C73 120.0(5) yes
C81 C82 N83 117.7(5) yes
C73 C82 N83 122.2(5) yes
C82 N83 C84 115.3(4) yes
C82 N83 C85 108.8(4) yes
C84 N83 C85 110.4(4) yes
N83 C84 C86 112.7(4) yes
N83 C84 H841 107.8 no
C86 C84 H841 107.5 no
N83 C84 H842 109.8 no
C86 C84 H842 109.2 no
H841 C84 H842 109.7 no
N83 C85 N71 111.4(4) yes
N83 C85 H851 110.0 no
N71 C85 H851 108.6 no
N83 C85 H852 108.9 no
N71 C85 H852 108.4 no
H851 C85 H852 109.7 no
C84 C86 C40 120.9(5) yes
C84 C86 C70 120.4(5) yes
C40 C86 C70 118.7(5) yes
C23 N6 C24 107.3(5) yes
C23 N6 C22 112.6(4) yes
C24 N6 C22 110.6(5) yes
O2 N1 O3 122.6(13) yes
O2 N1 C4 120.7(13) yes
O3 N1 C4 116.6(11) yes
N1 C4 C5 120.9(11) yes
N1 C4 C9 117.2(11) yes
C5 C4 C9 121.8(11) yes
C4 C5 C6 120.7(10) yes
C4 C5 H51 120.3 no
C6 C5 H51 118.9 no
C5 C6 C7 118.5(10) yes
C5 C6 H61 121.3 no
C7 C6 H61 120.2 no
C6 C7 C8 121.1(11) yes
C6 C7 H71 118.1 no
C8 C7 H71 120.8 no
C7 C8 C9 120.1(12) yes
C7 C8 H81 119.2 no
C9 C8 H81 120.6 no
C4 C9 C8 117.3(11) yes
C4 C9 H91 121.2 no
C8 C9 H91 121.5 no

loop_
_geom_bond_atom_site_label_1
_geom_bond_atom_site_label_2
_geom_bond_distance
_geom_bond_publ_flag
C10 N11 1.436(7) yes
C10 C25 1.404(8) yes
C10 C56 1.407(8) yes
N11 C12 1.479(8) yes
N11 C24 1.475(7) yes
C12 C13 1.541(8) yes
C12 H121 0.970 no
C12 H122 0.976 no
C13 C14 1.416(9) yes
C13 C22 1.382(8) yes
C14 C15 1.422(9) yes
C14 C19 1.438(9) yes
C15 C16 1.366(11) yes
C15 H151 0.930 no
C16 C17 1.427(12) yes
C16 H161 0.936 no
C17 C18 1.372(12) yes
C17 H171 0.922 no
C18 C19 1.430(10) yes
C18 H181 0.926 no
C19 C20 1.402(10) yes
C20 C21 1.366(10) yes
C20 H201 0.934 no
C21 C22 1.432(9) yes
C21 H211 0.928 no
C22 N6 1.424(8) yes
C23 C25 1.526(8) yes
C23 N6 1.474(8) yes
C23 H232 0.978 no
C23 H231 0.974 no
C24 N6 1.468(8) yes
C24 H241 0.973 no
C24 H242 0.963 no
C25 C70 1.417(8) yes
C40 N41 1.466(7) yes
C40 C56 1.386(8) yes
C40 C86 1.408(8) yes
N41 C42 1.477(7) yes
N41 C55 1.465(7) yes
C42 C43 1.510(7) yes
C42 H421 0.974 no
C42 H422 0.970 no
C43 C44 1.437(8) yes
C43 C52 1.378(8) yes
C44 C45 1.420(8) yes
C44 C49 1.410(8) yes
C45 C46 1.363(9) yes
C45 H451 0.924 no
C46 C47 1.394(10) yes
C46 H461 0.935 no
C47 C48 1.342(10) yes
C47 H471 0.929 no
C48 C49 1.439(8) yes
C48 H481 0.942 no
C49 C50 1.406(9) yes
C50 C51 1.357(9) yes
C50 H501 0.931 no
C51 C52 1.410(8) yes
C51 H511 0.931 no
C52 N53 1.439(7) yes
N53 C54 1.458(7) yes
N53 C55 1.469(7) yes
C54 C56 1.528(7) yes
C54 H541 0.971 no
C54 H542 0.976 no
C55 H551 0.967 no
C55 H552 0.971 no
C70 N71 1.441(7) yes
C70 C86 1.398(8) yes
N71 C72 1.478(7) yes
N71 C85 1.449(7) yes
C72 C73 1.528(8) yes
C72 H721 0.983 no
C72 H722 0.982 no
C73 C74 1.418(8) yes
C73 C82 1.374(8) yes
C74 C75 1.425(8) yes
C74 C79 1.426(8) yes
C75 C76 1.383(9) yes
C75 H751 0.927 no
C76 C77 1.395(10) yes
C76 H761 0.924 no
C77 C78 1.363(10) yes
C77 H771 0.933 no
C78 C79 1.408(9) yes
C78 H781 0.932 no
C79 C80 1.417(9) yes
C80 C81 1.355(9) yes
C80 H801 0.932 no
C81 C82 1.426(8) yes
C81 H811 0.933 no
C82 N83 1.435(7) yes
N83 C84 1.474(7) yes
N83 C85 1.461(7) yes
C84 C86 1.513(7) yes
C84 H841 0.966 no
C84 H842 0.961 no
C85 H851 0.972 no
C85 H852 0.959 no
N1 O2 1.235(13) yes
N1 O3 1.333(15) yes
N1 C4 1.368(15) yes
C4 C5 1.390(15) yes
C4 C9 1.388(16) yes
C5 C6 1.354(11) yes
C5 H51 0.946 no
C6 C7 1.377(8) yes
C6 H61 0.916 no
C7 C8 1.407(16) yes
C7 H71 0.931 no
C8 C9 1.382(14) yes
C8 H81 0.943 no
C9 H91 0.938 no

loop_
_geom_hbond_atom_site_label_D
_geom_hbond_atom_site_label_H
_geom_hbond_atom_site_label_A
_geom_hbond_site_symmetry_A
_geom_hbond_angle_DHA
_geom_hbond_distance_DH
_geom_hbond_distance_HA
_geom_hbond_distance_DA
_geom_hbond_publ_flag
C42 H421 O2 4_565 149.3(3) 0.974 2.462 3.337(9) yes
